data_7023404
loop_
_publ_author_name
'Aragoni, M. Carla'
'Arca, Massimiliano'
'Bencini, Andrea'
'Caltagirone, Claudia'
'Garau, Alessandra'
'Isaia, Francesco'
'Light, Mark E.'
'Lippolis, Vito'
'Lodeiro, Carlos'
'Mameli, Marta'
'Montis, Riccardo'
'Mostallino, M. Cristina'
'Pintus, Anna'
'Puccioni, Stefano'

_publ_section_title
;
 Zn2+/Cd2+ optical discrimination by fluorescent chemosensors based on
 8-hydroxyquinoline derivatives and sulfur-containing macrocyclic units.
;
_journal_issue 40
_journal_name_full 'Dalton transactions (Cambridge, England : 2003)'
_journal_page_first 14516
_journal_page_last 14530
_journal_paper_doi 10.1039/c3dt51292d
_journal_volume 42
_journal_year 2013
_chemical_absolute_configuration unk
_chemical_formula_moiety 'C18 H24 N2 O S3 Zn, 2(Cl O4)'
_chemical_formula_sum 'C18 H24 Cl2 N2 O9 S3 Zn'
_chemical_formula_weight 644.84
_chemical_name_systematic
;
?
;
_space_group_IT_number 19
_symmetry_cell_setting orthorhombic
_symmetry_space_group_name_Hall 'P 2ac 2ab'
_symmetry_space_group_name_H-M 'P 21 21 21'
_atom_sites_solution_hydrogens geom
_atom_sites_solution_primary direct
_atom_sites_solution_secondary difmap
_cell_angle_alpha 90.00
_cell_angle_beta 90.00
_cell_angle_gamma 90.00
_cell_formula_units_Z 4
_cell_length_a 10.4820(6)
_cell_length_b 11.9852(7)
_cell_length_c 18.7378(10)
_cell_measurement_reflns_used 16779
_cell_measurement_temperature 120(2)
_cell_measurement_theta_max 27.48
_cell_measurement_theta_min 2.91
_cell_volume 2354.0(2)
_computing_cell_refinement 'DENZO (Otwinowski & Minor, 1997) & COLLECT (Hooft, R.W.W., 1998)'
_computing_data_collection 'COLLECT (Hooft, R.W.W., 1998)'
_computing_data_reduction 'DENZO (Otwinowski & Minor, 1997) & COLLECT (Hooft, R.W.W., 1998)'
_computing_molecular_graphics
;
Images generated using CrystalMaker: a crystal and molecular
structures program for Mac and Windows. CrystalMaker Software Ltd,
Oxford, England (www.crystalmaker.com)
;
_computing_publication_material 'WINGX (Farrugia, 1998)'
_computing_structure_refinement 'SHELXL-97 (Sheldrick, 2008)'
_computing_structure_solution 'SHELXS-97 (Sheldrick, 1997)'
_diffrn_ambient_temperature 120(2)
_diffrn_detector_area_resol_mean 9.091
_diffrn_measured_fraction_theta_full 0.996
_diffrn_measured_fraction_theta_max 0.996
_diffrn_measurement_device_type 'Bruker-Nonius CCD camera on \k-goniostat'
_diffrn_measurement_method '\f & \w scans to fill the asymmetric unit'
_diffrn_radiation_monochromator '10cm confocal mirrors'
_diffrn_radiation_source 'Bruker Nonius FR591 Rotating Anode'
_diffrn_radiation_type MoK\a
_diffrn_radiation_wavelength 0.71073
_diffrn_reflns_av_R_equivalents 0.1384
_diffrn_reflns_av_sigmaI/netI 0.1492
_diffrn_reflns_limit_h_max 12
_diffrn_reflns_limit_h_min -12
_diffrn_reflns_limit_k_max 14
_diffrn_reflns_limit_k_min -12
_diffrn_reflns_limit_l_max 22
_diffrn_reflns_limit_l_min -22
_diffrn_reflns_number 13065
_diffrn_reflns_theta_full 25.02
_diffrn_reflns_theta_max 25.02
_diffrn_reflns_theta_min 2.92
_diffrn_standards_number 0
_exptl_absorpt_coefficient_mu 1.591
_exptl_absorpt_correction_T_max 0.9843
_exptl_absorpt_correction_T_min 0.6467
_exptl_absorpt_correction_type multi-scan
_exptl_absorpt_process_details
;
SADABS V2.10 (Sheldrick, G.M., 2003)
;
_exptl_crystal_colour Colourless
_exptl_crystal_density_diffrn 1.820
_exptl_crystal_density_method 'not measured'
_exptl_crystal_description Needle
_exptl_crystal_F_000 1320
_exptl_crystal_size_max 0.3
_exptl_crystal_size_mid 0.03
_exptl_crystal_size_min 0.01
_refine_diff_density_max 1.291
_refine_diff_density_min -0.733
_refine_diff_density_rms 0.183
_refine_ls_abs_structure_details 'Flack H D (1983), Acta Cryst. A39, 876-881'
_refine_ls_abs_structure_Flack 0.52(5)
_refine_ls_extinction_method none
_refine_ls_goodness_of_fit_ref 1.093
_refine_ls_hydrogen_treatment constr
_refine_ls_matrix_type full
_refine_ls_number_parameters 318
_refine_ls_number_reflns 4095
_refine_ls_number_restraints 273
_refine_ls_restrained_S_all 1.076
_refine_ls_R_factor_all 0.1640
_refine_ls_R_factor_gt 0.1006
_refine_ls_shift/su_max 0.000
_refine_ls_shift/su_mean 0.000
_refine_ls_structure_factor_coef Fsqd
_refine_ls_weighting_details 'calc w=1/[\s^2^(Fo^2^)+(0.0000P)^2^+35.9579P] where P=(Fo^2^+2Fc^2^)/3'
_refine_ls_weighting_scheme calc
_refine_ls_wR_factor_gt 0.1788
_refine_ls_wR_factor_ref 0.2108
_reflns_number_gt 2702
_reflns_number_total 4095
_reflns_threshold_expression >2\s(I)
_cod_data_source_file c3dt51292d.txt
_cod_data_source_block '[Zn(L3)](ClO4)2'
_cod_depositor_comments
;
The following automatic conversions were performed:

'_symmetry_cell_setting' value 'Orthorhombic' changed to
'orthorhombic' according to
/home/saulius/struct/CIF-dictionaries/cif_core.dic dictionary named
'cif_core.dic' version 2.4.2 from 2011-04-26.

Automatic conversion script
Id: cif_fix_values 1891 2012-01-12 08:04:46Z andrius 
;
_cod_original_sg_symbol_H-M P212121
_cod_database_code 7023404

loop_
_symmetry_equiv_pos_as_xyz
'x, y, z'
'-x+1/2, -y, z+1/2'
'-x, y+1/2, -z+1/2'
'x+1/2, -y+1/2, -z'

loop_
_atom_site_label
_atom_site_type_symbol
_atom_site_fract_x
_atom_site_fract_y
_atom_site_fract_z
_atom_site_U_iso_or_equiv
_atom_site_adp_type
_atom_site_occupancy
_atom_site_symmetry_multiplicity
_atom_site_calc_flag
_atom_site_refinement_flags
S1 S 0.8691(4) 0.2224(3) 0.1883(2) 0.0298(9) Uani 1 1 d U
S2 S 0.6597(3) 0.0165(4) 0.2120(2) 0.0347(9) Uani 1 1 d U
S3 S 0.8725(4) -0.1827(3) 0.19131(19) 0.0269(9) Uani 1 1 d U
O1 O 0.8705(8) 0.0257(10) 0.3350(4) 0.032(2) Uani 1 1 d U
H1 H 0.8081 0.0300 0.3630 0.048 Uiso 1 1 calc R
N1 N 1.0174(10) 0.0211(11) 0.1128(5) 0.0256(18) Uani 1 1 d U
N2 N 1.0750(10) 0.0226(11) 0.2577(5) 0.0261(19) Uani 1 1 d U
C1 C 0.9910(15) 0.1212(13) 0.0726(8) 0.028(3) Uani 1 1 d U
H1A H 0.9089 0.1116 0.0473 0.034 Uiso 1 1 calc R
H1B H 1.0584 0.1307 0.0361 0.034 Uiso 1 1 calc R
C2 C 0.9842(14) 0.2260(13) 0.1170(8) 0.029(3) Uani 1 1 d U
H2A H 0.9634 0.2894 0.0852 0.035 Uiso 1 1 calc R
H2B H 1.0695 0.2404 0.1377 0.035 Uiso 1 1 calc R
C3 C 0.7165(15) 0.2132(15) 0.1407(9) 0.040(3) Uani 1 1 d U
H3A H 0.6851 0.2894 0.1305 0.048 Uiso 1 1 calc R
H3B H 0.7301 0.1749 0.0945 0.048 Uiso 1 1 calc R
C4 C 0.6196(15) 0.1524(13) 0.1819(9) 0.042(3) Uani 1 1 d U
H4A H 0.5419 0.1465 0.1521 0.051 Uiso 1 1 calc R
H4B H 0.5974 0.1981 0.2241 0.051 Uiso 1 1 calc R
C5 C 0.6604(16) -0.0715(13) 0.1343(9) 0.042(3) Uani 1 1 d U
H5A H 0.5720 -0.0800 0.1164 0.051 Uiso 1 1 calc R
H5B H 0.7116 -0.0357 0.0963 0.051 Uiso 1 1 calc R
C7 C 0.7148(17) -0.1848(14) 0.1503(10) 0.043(3) Uani 1 1 d U
H7A H 0.7198 -0.2277 0.1052 0.052 Uiso 1 1 calc R
H7B H 0.6555 -0.2246 0.1825 0.052 Uiso 1 1 calc R
C8 C 0.9803(17) -0.1856(14) 0.1153(9) 0.037(3) Uani 1 1 d U
H8A H 1.0674 -0.2014 0.1331 0.045 Uiso 1 1 calc R
H8B H 0.9552 -0.2484 0.0840 0.045 Uiso 1 1 calc R
C9 C 0.9851(16) -0.0788(12) 0.0700(8) 0.030(3) Uani 1 1 d U
H9A H 1.0494 -0.0881 0.0318 0.036 Uiso 1 1 calc R
H9B H 0.9011 -0.0673 0.0470 0.036 Uiso 1 1 calc R
C10 C 1.1543(12) 0.0165(13) 0.1361(6) 0.027(2) Uani 1 1 d U
H10A H 1.1932 -0.0523 0.1165 0.033 Uiso 1 1 calc R
H10B H 1.1999 0.0808 0.1148 0.033 Uiso 1 1 calc R
C11 C 1.1753(11) 0.0181(12) 0.2149(7) 0.024(2) Uani 1 1 d U
C12 C 1.3000(13) 0.0163(14) 0.2418(7) 0.034(3) Uani 1 1 d U
H12 H 1.3712 0.0155 0.2105 0.041 Uiso 1 1 calc R
C13 C 1.3167(13) 0.0156(14) 0.3132(7) 0.034(3) Uani 1 1 d U
H13 H 1.4011 0.0130 0.3315 0.041 Uiso 1 1 calc R
C14 C 1.2156(14) 0.0186(14) 0.3609(7) 0.032(2) Uani 1 1 d U
C15 C 1.2241(14) 0.0162(13) 0.4381(7) 0.032(2) Uani 1 1 d U
H15 H 1.3048 0.0127 0.4612 0.038 Uiso 1 1 calc R
C16 C 1.1175(15) 0.0191(13) 0.4759(7) 0.036(3) Uani 1 1 d U
H16 H 1.1250 0.0162 0.5264 0.043 Uiso 1 1 calc R
C17 C 0.9951(14) 0.0259(15) 0.4472(7) 0.033(3) Uani 1 1 d U
H17 H 0.9226 0.0334 0.4772 0.039 Uiso 1 1 calc R
C18 C 0.9818(13) 0.0216(15) 0.3736(7) 0.032(2) Uani 1 1 d U
C19 C 1.0934(13) 0.0214(13) 0.3303(6) 0.028(2) Uani 1 1 d U
Cl1 Cl 0.8476(4) 0.1912(4) -0.0977(2) 0.0360(10) Uani 1 1 d U
Cl2 Cl 0.3603(4) 0.7184(3) 0.0952(2) 0.0362(10) Uani 1 1 d U
O6 O 0.3379(13) 0.7981(12) 0.1476(7) 0.072(4) Uani 1 1 d U
O7 O 0.4775(11) 0.7418(11) 0.0603(7) 0.050(3) Uani 1 1 d U
O8 O 0.2588(11) 0.7160(14) 0.0453(7) 0.068(4) Uani 1 1 d U
O9 O 0.3762(14) 0.6141(11) 0.1293(9) 0.080(4) Uani 1 1 d U
Zn1 Zn 0.89768(14) 0.02163(14) 0.21540(8) 0.0226(4) Uani 1 1 d U
O2 O 0.7625(12) 0.1166(13) -0.0625(7) 0.066(4) Uani 1 1 d U
O3 O 0.8591(14) 0.2884(10) -0.0582(6) 0.063(3) Uani 1 1 d U
O4 O 0.9670(11) 0.1400(11) -0.1064(6) 0.050(3) Uani 1 1 d U
O5 O 0.7972(11) 0.2186(12) -0.1667(6) 0.055(3) Uani 1 1 d U

loop_
_atom_site_aniso_label
_atom_site_aniso_U_11
_atom_site_aniso_U_22
_atom_site_aniso_U_33
_atom_site_aniso_U_23
_atom_site_aniso_U_13
_atom_site_aniso_U_12
S1 0.026(2) 0.027(2) 0.036(2) 0.0001(16) -0.0064(17) -0.0003(16)
S2 0.0216(16) 0.033(2) 0.050(2) 0.000(2) -0.0016(16) -0.0020(17)
S3 0.030(2) 0.023(2) 0.028(2) 0.0024(14) -0.0009(17) -0.0004(16)
O1 0.021(4) 0.049(6) 0.027(4) 0.005(5) -0.001(3) 0.000(6)
N1 0.024(4) 0.026(4) 0.027(4) -0.003(4) -0.002(3) -0.002(4)
N2 0.029(4) 0.022(5) 0.028(4) 0.003(4) -0.004(3) 0.002(4)
C1 0.028(6) 0.030(5) 0.026(5) 0.005(4) 0.002(5) -0.004(5)
C2 0.031(6) 0.028(6) 0.028(6) 0.005(5) -0.001(5) 0.000(6)
C3 0.022(5) 0.038(7) 0.060(9) 0.007(6) -0.014(6) 0.002(6)
C4 0.025(6) 0.039(6) 0.063(9) 0.007(6) -0.017(7) 0.002(6)
C5 0.039(7) 0.032(7) 0.055(8) 0.004(6) -0.012(6) -0.009(6)
C7 0.037(6) 0.028(7) 0.065(9) -0.001(6) -0.010(6) -0.011(6)
C8 0.048(7) 0.028(6) 0.036(7) 0.000(5) 0.014(6) -0.003(6)
C9 0.038(6) 0.028(5) 0.025(5) -0.006(4) 0.006(5) 0.001(5)
C10 0.026(4) 0.025(5) 0.031(4) -0.001(5) 0.011(4) 0.002(5)
C11 0.024(4) 0.017(5) 0.030(4) 0.006(5) -0.003(3) 0.011(4)
C12 0.024(5) 0.030(6) 0.048(5) 0.000(6) 0.004(4) 0.008(6)
C13 0.032(5) 0.026(6) 0.045(5) 0.000(6) -0.014(4) 0.007(5)
C14 0.039(4) 0.022(5) 0.035(4) 0.006(5) -0.015(4) 0.004(5)
C15 0.040(5) 0.019(6) 0.036(5) 0.009(6) -0.018(4) -0.003(6)
C16 0.054(6) 0.026(6) 0.028(5) 0.010(5) -0.014(4) -0.004(7)
C17 0.044(5) 0.025(6) 0.028(5) 0.000(6) -0.012(4) 0.002(6)
C18 0.039(5) 0.028(6) 0.030(4) 0.010(6) -0.007(4) 0.008(6)
C19 0.034(4) 0.022(5) 0.029(4) 0.005(5) -0.007(3) 0.005(5)
Cl1 0.029(2) 0.048(3) 0.031(2) -0.0007(18) -0.0063(17) 0.0038(18)
Cl2 0.042(2) 0.026(2) 0.041(2) 0.0008(16) -0.0001(19) 0.0042(18)
O6 0.083(9) 0.075(8) 0.058(7) -0.017(6) 0.001(6) 0.040(8)
O7 0.042(6) 0.057(8) 0.051(7) -0.006(6) 0.005(5) -0.012(6)
O8 0.039(6) 0.104(11) 0.059(7) -0.008(7) -0.002(5) -0.012(7)
O9 0.071(9) 0.049(6) 0.121(10) 0.022(6) 0.023(8) 0.004(7)
Zn1 0.0192(7) 0.0256(8) 0.0229(7) 0.0001(8) -0.0031(7) 0.0011(8)
O2 0.043(6) 0.103(9) 0.050(7) 0.021(7) -0.018(6) -0.028(6)
O3 0.094(9) 0.044(6) 0.050(7) -0.006(5) -0.017(7) 0.019(6)
O4 0.033(5) 0.059(8) 0.057(7) 0.005(6) 0.004(5) 0.024(5)
O5 0.051(7) 0.077(9) 0.038(5) 0.008(5) -0.003(5) 0.013(7)

loop_
_atom_type_symbol
_atom_type_description
_atom_type_scat_dispersion_real
_atom_type_scat_dispersion_imag
_atom_type_scat_source
C C 0.0033 0.0016 'International Tables Vol C Tables 4.2.6.8 and 6.1.1.4'
H H 0.0000 0.0000 'International Tables Vol C Tables 4.2.6.8 and 6.1.1.4'
N N 0.0061 0.0033 'International Tables Vol C Tables 4.2.6.8 and 6.1.1.4'
O O 0.0106 0.0060 'International Tables Vol C Tables 4.2.6.8 and 6.1.1.4'
S S 0.1246 0.1234 'International Tables Vol C Tables 4.2.6.8 and 6.1.1.4'
Cl Cl 0.1484 0.1585 'International Tables Vol C Tables 4.2.6.8 and 6.1.1.4'
Zn Zn 0.2839 1.4301 'International Tables Vol C Tables 4.2.6.8 and 6.1.1.4'

loop_
_geom_angle_atom_site_label_1
_geom_angle_atom_site_label_2
_geom_angle_atom_site_label_3
_geom_angle
C2 S1 C3 102.9(8)
C2 S1 Zn1 95.4(5)
C3 S1 Zn1 98.4(6)
C4 S2 C5 106.3(8)
C4 S2 Zn1 102.8(5)
C5 S2 Zn1 91.8(6)
C8 S3 C7 103.5(9)
C8 S3 Zn1 95.4(6)
C7 S3 Zn1 100.7(5)
C1 N1 C9 110.3(10)
C1 N1 C10 111.4(12)
C9 N1 C10 110.3(12)
C1 N1 Zn1 109.2(9)
C9 N1 Zn1 109.3(9)
C10 N1 Zn1 106.2(7)
C11 N2 C19 119.2(11)
C11 N2 Zn1 119.5(8)
C19 N2 Zn1 121.1(9)
N1 C1 C2 114.5(13)
C1 C2 S1 114.9(11)
C4 C3 S1 112.1(11)
C3 C4 S2 117.3(12)
C7 C5 S2 111.7(12)
C5 C7 S3 114.6(11)
C9 C8 S3 115.9(11)
N1 C9 C8 112.5(13)
C11 C10 N1 115.3(10)
N2 C11 C12 121.5(12)
N2 C11 C10 118.9(10)
C12 C11 C10 119.6(11)
C13 C12 C11 118.6(13)
C12 C13 C14 122.7(13)
C13 C14 C19 115.7(12)
C13 C14 C15 126.6(13)
C19 C14 C15 117.7(13)
C16 C15 C14 118.7(13)
C15 C16 C17 125.0(12)
C18 C17 C16 118.3(14)
O1 C18 C17 127.4(13)
O1 C18 C19 113.4(11)
C17 C18 C19 119.0(13)
N2 C19 C14 122.2(12)
N2 C19 C18 116.7(12)
C14 C19 C18 121.0(11)
O3 Cl1 O4 110.6(8)
O3 Cl1 O2 109.6(9)
O4 Cl1 O2 109.7(9)
O3 Cl1 O5 108.7(8)
O4 Cl1 O5 108.9(8)
O2 Cl1 O5 109.3(8)
O6 Cl2 O9 108.0(9)
O6 Cl2 O8 110.7(9)
O9 Cl2 O8 111.6(10)
O6 Cl2 O7 109.7(9)
O9 Cl2 O7 106.3(8)
O8 Cl2 O7 110.4(7)
N2 Zn1 N1 80.0(4)
N2 Zn1 S1 100.7(4)
N1 Zn1 S1 84.1(4)
N2 Zn1 S2 158.3(3)
N1 Zn1 S2 121.7(3)
S1 Zn1 S2 84.14(14)
N2 Zn1 S3 100.0(4)
N1 Zn1 S3 84.5(3)
S1 Zn1 S3 154.19(12)
S2 Zn1 S3 82.28(15)

loop_
_geom_bond_atom_site_label_1
_geom_bond_atom_site_label_2
_geom_bond_distance
S1 C2 1.802(15)
S1 C3 1.835(15)
S1 Zn1 2.477(4)
S2 C4 1.775(16)
S2 C5 1.798(17)
S2 Zn1 2.496(3)
S3 C8 1.818(16)
S3 C7 1.823(17)
S3 Zn1 2.504(4)
O1 C18 1.374(15)
N1 C1 1.443(19)
N1 C9 1.479(18)
N1 C10 1.501(16)
N1 Zn1 2.296(10)
N2 C11 1.324(15)
N2 C19 1.373(15)
N2 Zn1 2.020(10)
C1 C2 1.51(2)
C3 C4 1.47(2)
C5 C7 1.50(2)
C8 C9 1.54(2)
C10 C11 1.493(18)
C11 C12 1.401(17)
C12 C13 1.350(18)
C13 C14 1.387(19)
C14 C19 1.405(18)
C14 C15 1.449(18)
C15 C16 1.32(2)
C16 C17 1.39(2)
C17 C18 1.386(19)
C18 C19 1.424(19)
Cl1 O3 1.385(13)
Cl1 O4 1.403(11)
Cl1 O2 1.425(13)
Cl1 O5 1.436(12)
Cl2 O6 1.389(13)
Cl2 O9 1.414(14)
Cl2 O8 1.417(13)
Cl2 O7 1.420(12)

loop_
_geom_hbond_atom_site_label_D
_geom_hbond_atom_site_label_H
_geom_hbond_atom_site_label_A
_geom_hbond_distance_DH
_geom_hbond_distance_HA
_geom_hbond_distance_DA
_geom_hbond_angle_DHA
_geom_hbond_site_symmetry_A
O1 H1 O9 0.84 2.18 2.873(17) 139.3 3_645
O1 H1 O2 0.84 2.36 2.922(16) 124.6 2_655
